data_7719787
loop_
_publ_author_name
'Uehara, Kazunari'
'Kim, Nayoung'
'Benzaki, Aya'
'Otsuka, Midori'
'Misawa-Suzuki, Tomoyo'
'Nagao, Hirotaka'

_publ_section_title
;
 Dinitrogen-bridged diruthenium complexes bearing
 2,6-pyridinedicarboxylate in the mixed-valence state.
;
_journal_issue 44
_journal_name_full 'Dalton transactions (Cambridge, England : 2003)'
_journal_page_first 16328
_journal_page_last 16332
_journal_paper_doi 10.1039/d5dt02337h
_journal_volume 54
_journal_year 2025
_chemical_formula_moiety 'C14 H22 N9 O9 Ru2, H2 O, 1[CH3OH]'
_chemical_formula_sum 'C15 H28 N9 O11 Ru2'
_chemical_formula_weight 712.60
_chemical_name_common 'Dinitrogen-bridged diruthenium'
_chemical_name_systematic
;
pentaamminehydroxidodinitrogenbis(2,6-pyridinedicarboxylato)diruthenium
;
_space_group_crystal_system triclinic
_space_group_IT_number 2
_space_group_name_Hall '-P 1'
_space_group_name_H-M_alt 'P -1'
_atom_sites_solution_hydrogens difmap
_atom_sites_solution_primary dual
_audit_creation_date 2025-06-09
_audit_creation_method
;
Olex2 1.5
(compiled 2023.03.06 svn.rbb2c1857 for OlexSys, GUI svn.r6748)
;
_audit_update_record
;
2025-06-20 deposited with the CCDC.	2025-10-23 downloaded from the CCDC.
;
_cell_angle_alpha 69.891(2)
_cell_angle_beta 70.037(2)
_cell_angle_gamma 81.608(2)
_cell_formula_units_Z 2
_cell_length_a 10.3571(2)
_cell_length_b 11.2191(2)
_cell_length_c 12.4382(3)
_cell_measurement_reflns_used 10084
_cell_measurement_temperature 150(2)
_cell_measurement_theta_max 75.5520
_cell_measurement_theta_min 4.1920
_cell_volume 1274.96(5)
_computing_cell_refinement 'CrysAlisPro 1.171.43.131a (Rigaku OD, 2024)'
_computing_data_collection 'CrysAlisPro 1.171.43.131a (Rigaku OD, 2024)'
_computing_data_reduction 'CrysAlisPro 1.171.43.131a (Rigaku OD, 2024)'
_computing_molecular_graphics 'Olex2 1.5 (Dolomanov et al., 2009)'
_computing_publication_material 'Olex2 1.5 (Dolomanov et al., 2009)'
_computing_structure_refinement 'SHELXL 2018/3 (Sheldrick, 2015)'
_computing_structure_solution 'SHELXT 2018/2 (Sheldrick, 2018)'
_diffrn_ambient_temperature 150
_diffrn_detector 'Hybrid Pixel Array Detector'
_diffrn_detector_area_resol_mean 10.42
_diffrn_detector_type HyPix
_diffrn_measured_fraction_theta_full 0.997
_diffrn_measured_fraction_theta_max 0.943
_diffrn_measurement_details
;
List of Runs (angles in degrees, time in seconds):

  # Type    Start    End  Width  t~exp~   \w     \q     \k     \f   Frames
#--------------------------------------------------------------------------
  1  \w     36.00  93.00   0.50    0.30    --   49.15-125.00-180.00  114
  2  \w     45.00  84.00   0.50    1.00    --  108.66-125.00 -90.00   78
  3  \w     43.00 103.00   0.50    1.00    --  108.66 -99.00 -90.00  120
  4  \w     60.00 102.00   0.50    1.00    --  108.66 -99.00-180.00   84
  5  \w     49.00  94.00   0.50    1.00    --  108.66 -99.00 -30.00   90
  6  \w     78.00 103.00   0.50    1.00    --  108.66 -99.00  30.00   50
  7  \w     41.00  67.00   0.50    1.00    --  108.66 -99.00  30.00   52
  8  \w     42.00  70.00   0.50    1.00    --  108.66 -99.00  60.00   56
  9  \w     75.00 102.00   0.50    1.00    --  108.66 -99.00   0.00   54
 10  \w     72.00  97.00   0.50    1.00    --  108.66 -99.00-120.00   50
 11  \w     74.00 103.00   0.50    1.00    --  108.66 -99.00  60.00   58
 12  \w     77.00 102.00   0.50    1.00    --  108.66 -99.00  90.00   50
 13  \w     56.00  98.00   0.50    1.00    --  108.66 -99.00 150.00   84
 14  \w     40.00  71.00   0.50    1.00    --  108.66 -99.00  90.00   62
 15  \w     39.00  65.00   0.50    1.00    --  108.66 -99.00   0.00   52
 16  \w    -20.00  22.00   0.50    0.30    --   49.15 -72.00  79.00   84
 17  \w    -25.00  32.00   0.50    0.30    --   49.15 -19.00  90.00  114
 18  \w     36.00  90.00   0.50    1.00    --  108.66 -72.00  79.00  108
 19  \w     36.00  61.00   0.50    1.00    --  108.66 -57.00 -90.00   50
 20  \w     41.00  66.00   0.50    1.00    --  108.66 -57.00-120.00   50
 21  \w    104.00 178.00   0.50    1.00    --  108.66  37.00 -30.00  148
 22  \w     88.00 164.00   0.50    1.00    --  108.66  72.00-150.00  152
 23  \w     84.00 111.00   0.50    0.30    --   49.15  72.00-150.00   54
 24  \w     53.00  81.00   0.50    0.30    --   49.15  72.00-150.00   56
 25  \w    -68.00 -21.00   0.50    0.30    --  -49.15  72.00-150.00   94
 26  \w    -54.00 -28.00   0.50    1.00    --  -91.75  72.00-150.00   52
 27  \w    -16.00  10.00   0.50    0.30    --  -49.15  72.00-150.00   52
 28  \w    -53.00 -20.00   0.50    1.00    --  -91.75  57.00 -60.00   66
 29  \w    -23.00  22.00   0.50    0.30    --  -49.15  19.00   0.00   90
 30  \w    -52.00 -23.00   0.50    1.00    --  -91.75  57.00  60.00   58
 31  \w    -54.00 -26.00   0.50    1.00    --  -91.75  57.00  30.00   56
 32  \w    -56.00 -30.00   0.50    0.30    --  -49.15 125.00 -90.00   52
 33  \w   -122.00 -82.00   0.50    1.00    --  -91.75 -37.00 120.00   80
 34  \w   -128.00-102.00   0.50    1.00    --  -91.75 -72.00  79.00   52
 35  \w   -165.00-140.00   0.50    1.00    --  -91.75 -37.00 120.00   50
 36  \w   -164.00 -79.00   0.50    1.00    --  -91.75 -37.00 150.00  170
 37  \w    -54.00 -28.00   0.50    0.30    --  -49.15 -72.00  79.00   52
 38  \w   -118.00 -61.00   0.50    0.30    --  -49.15 -72.00  79.00  114
 39  \w   -104.00 -79.00   0.50    1.00    --  -91.75 -19.00  30.00   50
 40  \w   -165.00 -83.00   0.50    1.00    --  -91.75 -19.00-150.00  164
 41  \w   -162.00-137.00   0.50    1.00    --  -91.75 -19.00  30.00   50
 42  \w   -141.00 -88.00   0.50    1.00    --  -91.75 -99.00 150.00  106
;
_diffrn_measurement_device 'four-circle diffractometer'
_diffrn_measurement_device_type 'XtaLAB Synergy, Dualflex, Hypix'
_diffrn_measurement_method '\w scans'
_diffrn_orient_matrix_type 'CrysAlisPro convention (1999,Acta A55,543-557)'
_diffrn_orient_matrix_UB_11 0.1420710000
_diffrn_orient_matrix_UB_12 -0.0125468000
_diffrn_orient_matrix_UB_13 -0.0907258000
_diffrn_orient_matrix_UB_21 0.0037472000
_diffrn_orient_matrix_UB_22 -0.1440158000
_diffrn_orient_matrix_UB_23 0.0654035000
_diffrn_orient_matrix_UB_31 -0.0698016000
_diffrn_orient_matrix_UB_32 -0.0225295000
_diffrn_orient_matrix_UB_33 -0.0823687000
_diffrn_radiation_monochromator mirror
_diffrn_radiation_probe x-ray
_diffrn_radiation_type 'Cu K\a'
_diffrn_radiation_wavelength 1.54184
_diffrn_reflns_av_R_equivalents 0.0382
_diffrn_reflns_av_unetI/netI 0.0398
_diffrn_reflns_Laue_measured_fraction_full 0.997
_diffrn_reflns_Laue_measured_fraction_max 0.943
_diffrn_reflns_limit_h_max 12
_diffrn_reflns_limit_h_min -12
_diffrn_reflns_limit_k_max 13
_diffrn_reflns_limit_k_min -14
_diffrn_reflns_limit_l_max 12
_diffrn_reflns_limit_l_min -15
_diffrn_reflns_number 14969
_diffrn_reflns_point_group_measured_fraction_full 0.997
_diffrn_reflns_point_group_measured_fraction_max 0.943
_diffrn_reflns_theta_full 67.684
_diffrn_reflns_theta_max 77.188
_diffrn_reflns_theta_min 3.986
_diffrn_source 'Advanced Light Source, station 11.3.1'
_diffrn_source_type 'PhotonJet (Cu) X-ray Source'
_exptl_absorpt_coefficient_mu 10.238
_exptl_absorpt_correction_T_max 1.00000
_exptl_absorpt_correction_T_min 0.84124
_exptl_absorpt_correction_type multi-scan
_exptl_absorpt_process_details
;
CrysAlisPro 1.171.43.131a (Rigaku Oxford Diffraction, 2024)
Empirical absorption correction using spherical harmonics,
implemented in SCALE3 ABSPACK scaling algorithm.
;
_exptl_crystal_colour brown
_exptl_crystal_colour_lustre clear
_exptl_crystal_colour_primary brown
_exptl_crystal_density_diffrn 1.856
_exptl_crystal_density_method 'not measured'
_exptl_crystal_description prism
_exptl_crystal_F_000 714
_exptl_crystal_size_max 0.07
_exptl_crystal_size_mid 0.04
_exptl_crystal_size_min 0.02
_refine_diff_density_max 1.260
_refine_diff_density_min -0.881
_refine_diff_density_rms 0.099
_refine_ls_extinction_method none
_refine_ls_goodness_of_fit_ref 1.072
_refine_ls_hydrogen_treatment refall
_refine_ls_matrix_type full
_refine_ls_number_parameters 412
_refine_ls_number_reflns 5089
_refine_ls_number_restraints 4
_refine_ls_restrained_S_all 1.073
_refine_ls_R_factor_all 0.0362
_refine_ls_R_factor_gt 0.0321
_refine_ls_shift/su_max 0.002
_refine_ls_shift/su_mean 0.000
_refine_ls_structure_factor_coef Fsqd
_refine_ls_weighting_details 'w=1/[\s^2^(Fo^2^)+(0.0403P)^2^+1.4955P] where P=(Fo^2^+2Fc^2^)/3'
_refine_ls_weighting_scheme calc
_refine_ls_wR_factor_gt 0.0834
_refine_ls_wR_factor_ref 0.0856
_reflns_Friedel_coverage 0.000
_reflns_number_gt 4523
_reflns_number_total 5089
_reflns_threshold_expression 'I > 2\s(I)'
_cod_data_source_file d5dt02337h2.cif
_cod_data_source_block RuN2Ru
_cod_depositor_comments
;
The following automatic conversions were performed:

data item '_geom_angle_publ_flag' value 'N' was changed to 'n' in
accordance with the
/home/data/users/saulius/crontab/automatic-downloads/rss-feeds/RSC/lib/dictionaries/cif_core.dic
dictionary named 'cif_core.dic' version 2.4.2 last updated on
2011-04-26 (64 times).

data item '_geom_angle_publ_flag' value 'Y' was changed to 'y' in
accordance with the
/home/data/users/saulius/crontab/automatic-downloads/rss-feeds/RSC/lib/dictionaries/cif_core.dic
dictionary named 'cif_core.dic' version 2.4.2 last updated on
2011-04-26 (50 times).

data item '_geom_bond_publ_flag' value 'N' was changed to 'n' in
accordance with the
/home/data/users/saulius/crontab/automatic-downloads/rss-feeds/RSC/lib/dictionaries/cif_core.dic
dictionary named 'cif_core.dic' version 2.4.2 last updated on
2011-04-26 (24 times).

data item '_geom_bond_publ_flag' value 'Y' was changed to 'y' in
accordance with the
/home/data/users/saulius/crontab/automatic-downloads/rss-feeds/RSC/lib/dictionaries/cif_core.dic
dictionary named 'cif_core.dic' version 2.4.2 last updated on
2011-04-26 (37 times).

data item '_geom_torsion_publ_flag' value 'N' was changed to 'n' in
accordance with the
/home/data/users/saulius/crontab/automatic-downloads/rss-feeds/RSC/lib/dictionaries/cif_core.dic
dictionary named 'cif_core.dic' version 2.4.2 last updated on
2011-04-26 (49 times).

Automatic conversion script
Id: cif_fix_values 8170 2020-07-09 18:12:32Z antanas 

 Adding full bibliography for 7719785--7719787.cif.
;
_cod_original_cell_volume 1274.97(5)
_cod_database_code 7719787
_shelx_shelxl_version_number 2018/3
_chemical_oxdiff_formula C15H28N9O11Ru2
_shelx_space_group_comment
;
The symmetry employed for this shelxl refinement is uniquely defined
by the following loop, which should always be used as a source of
symmetry information in preference to the above space-group names.
They are only intended as comments.
;
_olex2_refinement_description
;
1. Restrained distances
 O10-H23 = O10-H24
 0.84 with sigma of 0.02
 O1-H1
 0.82 with sigma of 0.02
 H23-H24
 1.33 with sigma of 0.04
;
_smtbx_masks_special_details
;
A solvent mask was calculated and 34 electrons were 
found in a volume of 127\%A^3^ in 2 voids per unit cell. 
This is consistent with the presence of 
1[CH3OH] per Asymmetric Unit 
which account for 36 electrons 
per unit cell.
;
_smtbx_masks_void_probe_radius 1.2
_smtbx_masks_void_truncation_radius 1.2
_olex2_submission_special_instructions 'No special instructions were received'
_oxdiff_exptl_absorpt_empirical_details
;
Empirical correction (ABSPACK) includes:
- Absorption correction using spherical harmonics
- Frame scaling
;
_oxdiff_exptl_absorpt_empirical_full_max 1.356
_oxdiff_exptl_absorpt_empirical_full_min 0.770

loop_
_space_group_symop_operation_xyz
'x, y, z'
'-x, -y, -z'

loop_
_atom_site_label
_atom_site_type_symbol
_atom_site_fract_x
_atom_site_fract_y
_atom_site_fract_z
_atom_site_U_iso_or_equiv
_atom_site_adp_type
_atom_site_occupancy
_atom_site_site_symmetry_order
_atom_site_calc_flag
_atom_site_refinement_flags_posn
_atom_site_refinement_flags_adp
_atom_site_refinement_flags_occupancy
_atom_site_disorder_assembly
_atom_site_disorder_group
Ru1 Ru 0.63126(3) 0.59278(2) 0.19436(2) 0.02480(9) Uani 1 1 d . . . . .
Ru2 Ru 1.00376(2) 0.75738(2) 0.26745(2) 0.02270(9) Uani 1 1 d . . . . .
O1 O 0.6554(4) 0.4311(3) 0.3406(3) 0.0486(7) Uani 1 1 d D . . . .
O2 O 0.4767(3) 0.5097(3) 0.1754(2) 0.0324(6) Uani 1 1 d . . . . .
O3 O 0.3104(3) 0.5591(3) 0.0906(2) 0.0360(6) Uani 1 1 d . . . . .
O4 O 0.7955(4) 0.9533(3) 0.0295(3) 0.0537(9) Uani 1 1 d . . . . .
O5 O 0.8941(3) 0.8019(3) -0.0535(3) 0.0490(8) Uani 1 1 d . . . . .
O6 O 1.1738(3) 0.8200(3) 0.2855(2) 0.0323(6) Uani 1 1 d . . . . .
O7 O 1.2427(3) 0.8747(3) 0.4124(3) 0.0462(7) Uani 1 1 d . . . . .
O8 O 0.7587(3) 0.5224(3) 0.5079(2) 0.0348(6) Uani 1 1 d . . . . .
O9 O 0.6053(3) 0.6833(3) 0.4933(2) 0.0416(7) Uani 1 1 d . . . . .
O10 O 1.1553(7) 0.7426(5) -0.1939(4) 0.0837(14) Uani 1 1 d D . . . .
N1 N 0.7682(3) 0.6688(3) 0.2194(3) 0.0297(6) Uani 1 1 d . . . . .
N2 N 0.5914(3) 0.7358(3) 0.0492(2) 0.0283(6) Uani 1 1 d . . . . .
N3 N 0.7862(4) 0.5229(4) 0.0666(3) 0.0337(7) Uani 1 1 d . . . . .
N4 N 0.4727(4) 0.6604(4) 0.3216(3) 0.0311(7) Uani 1 1 d . . . . .
N5 N 0.8508(3) 0.7011(3) 0.2466(3) 0.0288(6) Uani 1 1 d . . . . .
N6 N 0.9283(3) 0.7499(3) 0.4475(2) 0.0249(6) Uani 1 1 d . . . . .
N7 N 1.0793(4) 0.5672(3) 0.3191(3) 0.0295(6) Uani 1 1 d . . . . .
N8 N 0.9290(4) 0.9470(3) 0.2127(3) 0.0314(7) Uani 1 1 d . . . . .
N9 N 1.1036(3) 0.7837(3) 0.0827(3) 0.0276(6) Uani 1 1 d . . . . .
C1 C 0.4840(4) 0.7084(4) 0.0224(3) 0.0313(8) Uani 1 1 d . . . . .
C2 C 0.4421(4) 0.7880(5) -0.0728(4) 0.0408(9) Uani 1 1 d . . . . .
C3 C 0.5057(5) 0.9028(5) -0.1393(4) 0.0465(11) Uani 1 1 d . . . . .
C4 C 0.6132(5) 0.9307(4) -0.1133(4) 0.0396(9) Uani 1 1 d . . . . .
C5 C 0.6576(4) 0.8434(4) -0.0203(3) 0.0314(7) Uani 1 1 d . . . . .
C6 C 0.4169(4) 0.5836(4) 0.1006(3) 0.0305(8) Uani 1 1 d . . . . .
C7 C 0.7932(4) 0.8682(4) -0.0103(3) 0.0377(9) Uani 1 1 d . . . . .
C8 C 1.0160(4) 0.8020(4) 0.4791(3) 0.0321(8) Uani 1 1 d . . . . .
C9 C 0.9798(5) 0.8198(5) 0.5904(4) 0.0462(11) Uani 1 1 d . . . . .
C10 C 0.8521(5) 0.7822(5) 0.6730(4) 0.0504(12) Uani 1 1 d . . . . .
C11 C 0.7652(4) 0.7275(4) 0.6430(4) 0.0369(9) Uani 1 1 d . . . . .
C12 C 0.8072(4) 0.7095(3) 0.5299(3) 0.0274(7) Uani 1 1 d . . . . .
C13 C 1.1560(4) 0.8366(4) 0.3870(3) 0.0337(8) Uani 1 1 d . . . . .
C14 C 0.7172(4) 0.6333(4) 0.5057(3) 0.0280(7) Uani 1 1 d . . . . .
H1 H 0.684(6) 0.443(6) 0.394(4) 0.069(18) Uiso 1 1 d D . . . .
H2 H 0.753(5) 0.510(5) 0.017(5) 0.045(13) Uiso 1 1 d . . . . .
H3 H 0.840(7) 0.588(6) 0.014(6) 0.072(18) Uiso 1 1 d . . . . .
H4 H 0.832(5) 0.448(5) 0.103(4) 0.037(11) Uiso 1 1 d . . . . .
H5 H 0.513(7) 0.671(6) 0.361(6) 0.08(2) Uiso 1 1 d . . . . .
H6 H 0.399(5) 0.608(4) 0.368(4) 0.036(11) Uiso 1 1 d . . . . .
H7 H 0.438(5) 0.728(5) 0.289(4) 0.040(13) Uiso 1 1 d . . . . .
H8 H 0.372(4) 0.757(4) -0.094(4) 0.031(10) Uiso 1 1 d . . . . .
H9 H 0.472(5) 0.958(5) -0.195(4) 0.044(13) Uiso 1 1 d . . . . .
H10 H 0.655(5) 0.996(5) -0.149(5) 0.043(13) Uiso 1 1 d . . . . .
H11 H 1.117(5) 0.563(5) 0.376(5) 0.053(14) Uiso 1 1 d . . . . .
H12 H 1.012(6) 0.522(5) 0.354(4) 0.043(13) Uiso 1 1 d . . . . .
H13 H 1.130(6) 0.546(5) 0.251(5) 0.055(15) Uiso 1 1 d . . . . .
H14 H 0.874(5) 0.982(5) 0.267(5) 0.047(13) Uiso 1 1 d . . . . .
H15 H 0.896(6) 0.946(6) 0.159(5) 0.060(16) Uiso 1 1 d . . . . .
H16 H 0.992(6) 1.006(6) 0.175(5) 0.056(15) Uiso 1 1 d . . . . .
H17 H 1.048(5) 0.789(4) 0.043(4) 0.040(12) Uiso 1 1 d . . . . .
H18 H 1.161(5) 0.715(5) 0.078(4) 0.034(11) Uiso 1 1 d . . . . .
H19 H 1.149(5) 0.848(5) 0.052(4) 0.035(12) Uiso 1 1 d . . . . .
H20 H 1.037(5) 0.859(5) 0.607(4) 0.043(12) Uiso 1 1 d . . . . .
H21 H 0.830(5) 0.797(5) 0.745(5) 0.053(14) Uiso 1 1 d . . . . .
H22 H 0.684(6) 0.702(5) 0.694(5) 0.047(14) Uiso 1 1 d . . . . .
H23 H 1.192(6) 0.804(4) -0.257(4) 0.066(19) Uiso 1 1 d D . . . .
H24 H 1.070(4) 0.739(11) -0.180(10) 0.23(7) Uiso 1 1 d D . . . .

loop_
_atom_site_aniso_label
_atom_site_aniso_U_11
_atom_site_aniso_U_22
_atom_site_aniso_U_33
_atom_site_aniso_U_23
_atom_site_aniso_U_13
_atom_site_aniso_U_12
Ru1 0.02315(14) 0.02811(15) 0.02174(14) -0.00512(10) -0.00524(10) -0.00791(10)
Ru2 0.02231(14) 0.02627(14) 0.01761(13) -0.00520(10) -0.00316(10) -0.00695(10)
O1 0.0570(19) 0.0469(18) 0.0373(16) -0.0014(13) -0.0164(14) -0.0132(15)
O2 0.0281(13) 0.0365(14) 0.0338(13) -0.0071(11) -0.0111(11) -0.0114(11)
O3 0.0278(13) 0.0526(17) 0.0318(13) -0.0186(12) -0.0065(11) -0.0079(12)
O4 0.076(2) 0.0334(16) 0.062(2) -0.0027(14) -0.0420(19) -0.0140(15)
O5 0.0293(15) 0.075(2) 0.0333(15) -0.0069(15) -0.0031(12) -0.0156(15)
O6 0.0287(13) 0.0412(15) 0.0260(12) -0.0100(11) -0.0027(10) -0.0143(11)
O7 0.0415(16) 0.064(2) 0.0398(16) -0.0187(14) -0.0105(13) -0.0206(14)
O8 0.0437(15) 0.0338(14) 0.0270(13) -0.0030(11) -0.0113(11) -0.0172(12)
O9 0.0257(13) 0.066(2) 0.0309(14) -0.0152(13) -0.0067(11) -0.0019(13)
O10 0.106(4) 0.076(3) 0.059(3) -0.027(2) -0.024(2) 0.038(3)
N1 0.0307(16) 0.0319(16) 0.0221(14) -0.0051(12) -0.0038(12) -0.0076(12)
N2 0.0246(14) 0.0388(17) 0.0203(14) -0.0081(12) -0.0047(11) -0.0062(12)
N3 0.0329(17) 0.0403(19) 0.0321(17) -0.0172(15) -0.0085(15) -0.0036(15)
N4 0.0253(16) 0.0365(18) 0.0267(16) -0.0059(14) -0.0036(13) -0.0081(14)
N5 0.0288(15) 0.0338(16) 0.0193(13) -0.0050(12) -0.0031(12) -0.0070(12)
N6 0.0281(15) 0.0267(14) 0.0184(13) -0.0051(11) -0.0047(11) -0.0076(11)
N7 0.0285(16) 0.0306(16) 0.0285(16) -0.0079(13) -0.0084(14) -0.0027(13)
N8 0.0358(18) 0.0248(16) 0.0295(16) -0.0049(13) -0.0067(15) -0.0064(14)
N9 0.0255(16) 0.0338(17) 0.0211(14) -0.0074(13) -0.0024(12) -0.0088(14)
C1 0.0253(17) 0.048(2) 0.0209(16) -0.0120(15) -0.0035(14) -0.0080(15)
C2 0.030(2) 0.061(3) 0.0287(19) -0.0082(18) -0.0104(16) -0.0059(18)
C3 0.044(2) 0.057(3) 0.032(2) 0.0006(19) -0.0172(19) -0.003(2)
C4 0.040(2) 0.041(2) 0.029(2) 0.0005(17) -0.0079(17) -0.0076(18)
C5 0.0309(18) 0.0364(19) 0.0226(16) -0.0061(14) -0.0041(14) -0.0068(15)
C6 0.0250(17) 0.044(2) 0.0270(17) -0.0184(16) -0.0049(14) -0.0061(15)
C7 0.041(2) 0.038(2) 0.0252(18) 0.0070(16) -0.0102(16) -0.0180(18)
C8 0.038(2) 0.0345(19) 0.0268(17) -0.0100(15) -0.0097(15) -0.0105(16)
C9 0.049(3) 0.062(3) 0.034(2) -0.022(2) -0.0051(19) -0.023(2)
C10 0.055(3) 0.069(3) 0.033(2) -0.029(2) 0.001(2) -0.021(2)
C11 0.034(2) 0.045(2) 0.0282(19) -0.0154(17) 0.0021(16) -0.0102(17)
C12 0.0298(18) 0.0276(17) 0.0212(16) -0.0054(13) -0.0044(14) -0.0045(14)
C13 0.036(2) 0.037(2) 0.0305(19) -0.0102(16) -0.0116(16) -0.0097(16)
C14 0.0282(18) 0.0363(19) 0.0145(15) -0.0038(13) -0.0015(13) -0.0092(15)

loop_
_atom_type_symbol
_atom_type_description
_atom_type_scat_dispersion_real
_atom_type_scat_dispersion_imag
_atom_type_scat_source
C C 0.0181 0.0091 'International Tables Vol C Tables 4.2.6.8 and 6.1.1.4'
H H 0.0000 0.0000 'International Tables Vol C Tables 4.2.6.8 and 6.1.1.4'
N N 0.0311 0.0180 'International Tables Vol C Tables 4.2.6.8 and 6.1.1.4'
O O 0.0492 0.0322 'International Tables Vol C Tables 4.2.6.8 and 6.1.1.4'
Ru Ru 0.0552 3.2960 'International Tables Vol C Tables 4.2.6.8 and 6.1.1.4'

loop_
_geom_angle_atom_site_label_1
_geom_angle_atom_site_label_2
_geom_angle_atom_site_label_3
_geom_angle
_geom_angle_site_symmetry_1
_geom_angle_site_symmetry_3
_geom_angle_publ_flag
O2 Ru1 O1 92.57(11) . . y
O2 Ru1 N3 92.42(12) . . y
O2 Ru1 N4 86.17(12) . . y
N1 Ru1 O1 86.12(13) . . y
N1 Ru1 O2 177.29(11) . . y
N1 Ru1 N2 101.19(12) . . y
N1 Ru1 N3 90.00(13) . . y
N1 Ru1 N4 91.41(13) . . y
N2 Ru1 O1 172.64(12) . . y
N2 Ru1 O2 80.16(11) . . y
N2 Ru1 N3 87.18(13) . . y
N2 Ru1 N4 92.61(13) . . y
N3 Ru1 N4 178.59(13) . . y
N3 Ru1 O1 92.02(14) . . y
N4 Ru1 O1 88.02(14) . . y
O6 Ru2 N8 90.30(12) . . y
O6 Ru2 N9 91.81(11) . . y
O6 Ru2 N7 90.12(12) . . y
N5 Ru2 O6 178.51(10) . . y
N5 Ru2 N8 89.53(14) . . y
N5 Ru2 N9 86.71(12) . . y
N5 Ru2 N7 90.03(13) . . y
N5 Ru2 N6 101.88(11) . . y
N6 Ru2 O6 79.60(10) . . y
N6 Ru2 N8 91.12(12) . . y
N6 Ru2 N9 170.99(12) . . y
N6 Ru2 N7 89.93(12) . . y
N8 Ru2 N7 178.93(13) . . y
N9 Ru2 N8 86.16(14) . . y
N9 Ru2 N7 92.85(13) . . y
Ru1 O1 H1 118(4) . . n
C6 O2 Ru1 114.7(2) . . y
C13 O6 Ru2 116.1(2) . . y
H24 O10 H23 112(5) . . n
N5 N1 Ru1 171.4(3) . . y
C1 N2 Ru1 112.0(2) . . y
C5 N2 Ru1 129.6(2) . . y
C5 N2 C1 118.3(3) . . n
Ru1 N3 H2 111(3) . . n
Ru1 N3 H3 108(4) . . n
Ru1 N3 H4 113(3) . . n
H2 N3 H3 98(5) . . n
H2 N3 H4 110(4) . . n
H4 N3 H3 116(5) . . n
Ru1 N4 H5 102(5) . . n
Ru1 N4 H6 117(3) . . n
Ru1 N4 H7 112(3) . . n
H6 N4 H5 111(6) . . n
H6 N4 H7 105(4) . . n
H7 N4 H5 111(6) . . n
N1 N5 Ru2 171.6(3) . . y
C8 N6 Ru2 112.1(2) . . y
C12 N6 Ru2 129.4(2) . . y
C12 N6 C8 118.4(3) . . n
Ru2 N7 H11 105(3) . . n
Ru2 N7 H12 107(3) . . n
Ru2 N7 H13 109(3) . . n
H12 N7 H11 105(5) . . n
H12 N7 H13 108(5) . . n
H13 N7 H11 121(5) . . n
Ru2 N8 H14 120(3) . . n
Ru2 N8 H15 101(4) . . n
Ru2 N8 H16 116(4) . . n
H14 N8 H15 115(5) . . n
H14 N8 H16 98(5) . . n
H15 N8 H16 105(5) . . n
Ru2 N9 H17 113(3) . . n
Ru2 N9 H18 107(3) . . n
Ru2 N9 H19 110(3) . . n
H17 N9 H19 109(4) . . n
H18 N9 H17 108(4) . . n
H18 N9 H19 109(4) . . n
N2 C1 C2 122.1(4) . . n
N2 C1 C6 116.0(3) . . n
C2 C1 C6 121.8(3) . . n
C1 C2 C3 118.9(4) . . n
C1 C2 H8 118(2) . . n
C3 C2 H8 123(2) . . n
C2 C3 H9 119(3) . . n
C4 C3 C2 119.2(4) . . n
C4 C3 H9 122(3) . . n
C3 C4 C5 119.7(4) . . n
C3 C4 H10 124(4) . . n
C5 C4 H10 116(4) . . n
N2 C5 C4 121.5(3) . . n
N2 C5 C7 120.9(3) . . n
C4 C5 C7 117.3(3) . . n
O2 C6 C1 116.1(3) . . y
O3 C6 O2 124.3(4) . . y
O3 C6 C1 119.5(3) . . y
O4 C7 O5 127.4(4) . . y
O4 C7 C5 118.3(4) . . y
O5 C7 C5 114.1(4) . . y
N6 C8 C9 121.8(4) . . n
N6 C8 C13 116.6(3) . . n
C9 C8 C13 121.5(3) . . n
C8 C9 C10 119.1(4) . . n
C8 C9 H20 120(3) . . n
C10 C9 H20 120(3) . . n
C9 C10 H21 117(3) . . n
C11 C10 C9 119.3(4) . . n
C11 C10 H21 123(3) . . n
C10 C11 C12 119.5(4) . . n
C10 C11 H22 121(3) . . n
C12 C11 H22 119(3) . . n
N6 C12 C11 121.6(3) . . n
N6 C12 C14 120.0(3) . . n
C11 C12 C14 118.2(3) . . n
O6 C13 C8 114.9(3) . . y
O7 C13 O6 125.0(4) . . y
O7 C13 C8 120.1(3) . . y
O8 C14 C12 116.2(3) . . y
O9 C14 O8 126.1(3) . . y
O9 C14 C12 117.5(3) . . y

loop_
_geom_bond_atom_site_label_1
_geom_bond_atom_site_label_2
_geom_bond_distance
_geom_bond_site_symmetry_2
_geom_bond_publ_flag
Ru1 O1 2.138(3) . y
Ru1 O2 2.081(2) . y
Ru1 N1 1.916(3) . y
Ru1 N2 2.080(3) . y
Ru1 N3 2.113(3) . y
Ru1 N4 2.113(3) . y
Ru2 O6 2.094(2) . y
Ru2 N5 1.913(3) . y
Ru2 N6 2.081(3) . y
Ru2 N7 2.119(3) . y
Ru2 N8 2.115(3) . y
Ru2 N9 2.106(3) . y
O1 H1 0.87(2) . n
O2 C6 1.284(5) . y
O3 C6 1.230(4) . y
O4 C7 1.224(5) . y
O5 C7 1.264(6) . y
O6 C13 1.287(4) . y
O7 C13 1.219(5) . y
O8 C14 1.250(5) . y
O9 C14 1.246(5) . y
O10 H24 0.85(2) . n
O10 H23 0.86(2) . n
N1 N5 1.162(5) . y
N2 C1 1.366(5) . y
N2 C5 1.339(5) . y
N3 H2 0.85(5) . n
N3 H3 0.90(7) . n
N3 H4 0.95(5) . n
N4 H5 0.79(7) . n
N4 H6 0.92(5) . n
N4 H7 0.82(5) . n
N6 C8 1.371(5) . y
N6 C12 1.340(4) . y
N7 H11 0.90(5) . n
N7 H12 0.82(5) . n
N7 H13 0.92(6) . n
N8 H14 0.89(5) . n
N8 H15 0.85(6) . n
N8 H16 0.88(6) . n
N9 H17 0.87(5) . n
N9 H18 0.91(5) . n
N9 H19 0.82(5) . n
C1 C2 1.379(5) . y
C2 C3 1.386(7) . y
C2 H8 1.00(4) . n
C3 H9 0.89(5) . n
C4 C3 1.364(7) . y
C4 H10 0.81(5) . n
C5 C4 1.400(5) . y
C5 C7 1.524(5) . y
C6 C1 1.508(5) . y
C8 C9 1.381(5) . y
C9 C10 1.386(6) . y
C9 H20 0.91(5) . n
C10 H21 0.91(5) . n
C11 C10 1.369(6) . y
C11 H22 0.88(5) . n
C12 C11 1.400(5) . y
C13 C8 1.514(5) . y
C14 C12 1.514(5) . y

loop_
_geom_torsion_atom_site_label_1
_geom_torsion_atom_site_label_2
_geom_torsion_atom_site_label_3
_geom_torsion_atom_site_label_4
_geom_torsion
_geom_torsion_site_symmetry_1
_geom_torsion_site_symmetry_2
_geom_torsion_site_symmetry_3
_geom_torsion_site_symmetry_4
_geom_torsion_publ_flag
Ru1 O2 C6 C1 11.0(4) . . . . n
Ru1 O2 C6 O3 -168.3(3) . . . . n
Ru1 N2 C1 C2 -178.0(3) . . . . n
Ru1 N2 C1 C6 -0.1(4) . . . . n
Ru1 N2 C5 C4 -178.5(3) . . . . n
Ru1 N2 C5 C7 8.4(5) . . . . n
Ru2 O6 C13 O7 -178.7(3) . . . . n
Ru2 O6 C13 C8 2.7(4) . . . . n
Ru2 N6 C8 C9 172.8(4) . . . . n
Ru2 N6 C8 C13 -8.6(4) . . . . n
Ru2 N6 C12 C11 -170.9(3) . . . . n
Ru2 N6 C12 C14 14.0(5) . . . . n
O2 C6 C1 N2 -7.4(5) . . . . n
O2 C6 C1 C2 170.5(4) . . . . n
O3 C6 C1 N2 171.9(3) . . . . n
O3 C6 C1 C2 -10.2(5) . . . . n
O6 C13 C8 N6 4.1(5) . . . . n
O6 C13 C8 C9 -177.3(4) . . . . n
O7 C13 C8 N6 -174.6(4) . . . . n
O7 C13 C8 C9 4.0(7) . . . . n
O8 C14 C12 N6 71.0(4) . . . . n
O8 C14 C12 C11 -104.3(4) . . . . n
O9 C14 C12 N6 -113.4(4) . . . . n
O9 C14 C12 C11 71.3(5) . . . . n
N2 C5 C7 O4 -112.3(4) . . . . n
N2 C5 C7 O5 72.5(4) . . . . n
N2 C1 C2 C3 -3.8(6) . . . . n
N2 C5 C4 C3 -4.3(6) . . . . n
N6 C8 C9 C10 0.9(7) . . . . n
N6 C12 C11 C10 -3.2(7) . . . . n
C1 N2 C5 C4 4.3(5) . . . . n
C1 N2 C5 C7 -168.8(3) . . . . n
C1 C2 C3 C4 3.8(7) . . . . n
C4 C5 C7 O4 74.3(5) . . . . n
C4 C5 C7 O5 -100.9(4) . . . . n
C5 N2 C1 C6 177.6(3) . . . . n
C5 N2 C1 C2 -0.3(5) . . . . n
C5 C4 C3 C2 0.1(7) . . . . n
C6 C1 C2 C3 178.4(4) . . . . n
C7 C5 C4 C3 169.1(4) . . . . n
C8 N6 C12 C11 4.5(5) . . . . n
C8 N6 C12 C14 -170.6(3) . . . . n
C8 C9 C10 C11 0.5(8) . . . . n
C12 N6 C8 C9 -3.4(6) . . . . n
C12 N6 C8 C13 175.2(3) . . . . n
C12 N6 C8 C9 -3.4(6) . . . . n
C12 C11 C10 C9 0.5(8) . . . . n
C13 C8 C9 C10 -177.7(4) . . . . n
C14 C12 C11 C10 172.0(4) . . . . n

loop_
_smtbx_masks_void_nr
_smtbx_masks_void_average_x
_smtbx_masks_void_average_y
_smtbx_masks_void_average_z
_smtbx_masks_void_volume
_smtbx_masks_void_count_electrons
_smtbx_masks_void_content
1 0.010 0.439 0.185 9.5 0.4 ?
2 -0.010 0.561 0.815 9.5 0.3 ?
3 0.500 0.000 0.500 106.9 33.6 '2 CH3OH'
